data_7248793
loop_
_publ_author_name
'Marttinen, Antti'
'Lahtinen, Manu'

_publ_section_title
;
 Aqueous syntheses of anthracene-based mixed-ligand coordination polymers
 and their structural and optical properties
;
_journal_issue 25
_journal_name_full CrystEngComm
_journal_page_first 3388
_journal_page_last 3400
_journal_paper_doi 10.1039/D4CE00399C
_journal_volume 26
_journal_year 2024
_chemical_formula_moiety 'C116 H80 N20 Ni3 O16 S2, 12(H2 O), 6(C3 H7 N O)'
_chemical_formula_sum 'C134 H146 N26 Ni3 O34 S2'
_chemical_formula_weight 2905.01
_space_group_crystal_system monoclinic
_space_group_IT_number 14
_space_group_name_Hall '-P 2yn'
_space_group_name_H-M_alt 'P 1 21/n 1'
_atom_sites_solution_hydrogens mixed
_atom_sites_solution_primary dual
_audit_creation_date 2023-11-21
_audit_creation_method
;
Olex2 1.5
(compiled 2023.08.24 svn.re1ec1418 for OlexSys, GUI svn.r6817)
;
_audit_update_record
;
2023-11-21 deposited with the CCDC.	2024-06-06 downloaded from the CCDC.
;
_cell_angle_alpha 90
_cell_angle_beta 104.0130(10)
_cell_angle_gamma 90
_cell_formula_units_Z 2
_cell_length_a 13.63110(10)
_cell_length_b 30.64140(10)
_cell_length_c 16.96660(10)
_cell_measurement_reflns_used 40685
_cell_measurement_temperature 120.15
_cell_measurement_theta_max 78.6090
_cell_measurement_theta_min 3.0300
_cell_volume 6875.65(7)
_computing_cell_refinement 'CrysAlisPro 1.171.42.49 (Rigaku OD, 2022)'
_computing_data_collection 'CrysAlisPro 1.171.42.49 (Rigaku OD, 2022)'
_computing_data_reduction 'CrysAlisPro 1.171.42.49 (Rigaku OD, 2022)'
_computing_molecular_graphics 'Olex2 1.5 (Dolomanov et al., 2009)'
_computing_publication_material 'Olex2 1.5 (Dolomanov et al., 2009)'
_computing_structure_refinement 'SHELXL 2013/4 (Sheldrick, 2015)'
_computing_structure_solution 'SHELXT 2014/4 (Sheldrick, 2014)'
_diffrn_ambient_temperature 120.15
_diffrn_detector 'Hybrid Pixel Array Detector'
_diffrn_detector_area_resol_mean 10.0000
_diffrn_detector_type 'HyPix-Arc 100'
_diffrn_measured_fraction_theta_full 0.998
_diffrn_measured_fraction_theta_max 0.984
_diffrn_measurement_details
;
List of Runs (angles in degrees, time in seconds):

  # Type    Start    End  Width  t~exp~   \w     \q     \k     \f   Frames
#--------------------------------------------------------------------------
  1  \w    -54.00 -13.00   1.00    2.00    --  -87.71  57.00  30.00   41
  2  \w     -3.00  23.00   1.00    1.00    --  -54.15  19.00 -30.00   26
  3  \w    -51.00 -13.00   1.00    2.00    --  -87.71  57.00 -60.00   38
  4  \w    -24.00  20.00   1.00    1.00    --  -54.15  35.00-116.00   44
  5  \w    -30.00  -5.00   1.00    1.00    --   14.00 112.00  -4.51   25
  6  \w    -54.00 -29.00   1.00    1.00    --   18.00 154.00-149.09   25
  7  \w     95.00 127.00   1.00    2.00    --  107.25 139.00  48.60   32
  8  \w    145.00 173.00   1.00    2.00    --  107.25 139.00  48.60   28
  9  \w     37.00 101.00   1.00    1.00    --   52.65  35.00-116.00   64
 10  \w     77.00 104.00   1.00    2.00    --  106.00  20.00-135.90   27
 11  \w     86.00 122.00   1.00    2.00    --  101.96  35.00-116.00   36
 12  \w    134.00 176.00   1.00    2.00    --  101.96  35.00-116.00   42
 13  \w    150.00 175.00   1.00    2.00    --  106.00  20.00-135.90   25
 14  \w    123.00 172.00   1.00    2.00    --  107.25  32.00 -22.88   49
 15  \w     48.00  76.00   1.00    2.00    --  107.25 -78.00-111.66   28
 16  \w     36.00  70.00   1.00    2.00    --  107.25 -66.00-142.47   34
 17  \w     34.00  79.00   1.00    2.00    --  101.96 -57.00 -90.00   45
 18  \w    101.00 132.00   1.00    2.00    --  107.25 -78.00-111.66   31
 19  \w     39.00  72.00   1.00    2.00    --  107.25 -57.00-122.12   33
 20  \w     33.00  61.00   1.00    2.00    --  107.25 -52.00 -71.91   28
 21  \w     37.00  71.00   1.00    2.00    --  107.25 -55.00 -49.88   34
 22  \w     59.00  85.00   1.00    2.00    --  107.25 -67.00 -19.91   26
 23  \w     30.00  55.00   1.00    2.00    --  107.25 -43.00  63.79   25
 24  \w     38.00  68.00   1.00    2.00    --  107.25 -51.00  99.72   30
 25  \w     31.00  56.00   1.00    2.00    --  107.25 -42.00 138.20   25
 26  \w     25.00  50.00   1.00    2.00    --  101.96 -38.00 120.00   25
 27  \w     25.00  50.00   1.00    2.00    --  101.96 -38.00  90.00   25
 28  \w     27.00  52.00   1.00    2.00    --  101.96 -38.00-150.00   25
 29  \w     30.00  55.00   1.00    2.00    --  107.25 -41.00 -31.72   25
 30  \w    -20.00  45.00   1.00    1.00    --   52.65 -35.00  86.00   65
 31  \w     27.00  52.00   1.00    2.00    --  101.96 -38.00 150.00   25
 32  \w     54.00 110.00   1.00    2.00    --  107.25 -73.00 108.74   56
 33  \w     38.00 104.00   1.00    2.00    --  101.96 -99.00 120.00   66
 34  \w     48.00  92.00   1.00    2.00    --  107.25-165.00 151.04   44
 35  \w     96.00 131.00   1.00    2.00    --  107.25-165.00 151.04   35
 36  \w     45.00 119.00   1.00    2.00    --  107.25-158.00  91.56   74
 37  \w     38.00  65.00   1.00    2.00    --  107.25-103.00-138.89   27
 38  \w     69.00  95.00   1.00    2.00    --  107.25-103.00-138.89   26
 39  \w    -63.00 -38.00   1.00    1.00    --  -54.15 -35.00  86.00   25
 40  \w   -131.00 -84.00   1.00    1.00    --  -54.15 -35.00  86.00   47
 41  \w   -143.00-118.00   1.00    2.00    --  -87.71 -35.00  86.00   25
;
_diffrn_measurement_device 'four-circle diffractometer'
_diffrn_measurement_device_type 'XtaLAB Synergy R, HyPix-Arc 100'
_diffrn_measurement_method '\w scans'
_diffrn_orient_matrix_type 'CrysAlisPro convention (1999,Acta A55,543-557)'
_diffrn_orient_matrix_UB_11 -0.0265367000
_diffrn_orient_matrix_UB_12 0.0221656000
_diffrn_orient_matrix_UB_13 0.0736343000
_diffrn_orient_matrix_UB_21 0.1100802000
_diffrn_orient_matrix_UB_22 -0.0057725000
_diffrn_orient_matrix_UB_23 0.0492374000
_diffrn_orient_matrix_UB_31 0.0273719000
_diffrn_orient_matrix_UB_32 0.0447637000
_diffrn_orient_matrix_UB_33 -0.0301428000
_diffrn_radiation_monochromator mirror
_diffrn_radiation_probe x-ray
_diffrn_radiation_type 'Cu K\a'
_diffrn_radiation_wavelength 1.54184
_diffrn_reflns_av_R_equivalents 0.0264
_diffrn_reflns_av_unetI/netI 0.0203
_diffrn_reflns_Laue_measured_fraction_full 0.998
_diffrn_reflns_Laue_measured_fraction_max 0.984
_diffrn_reflns_limit_h_max 17
_diffrn_reflns_limit_h_min -17
_diffrn_reflns_limit_k_max 38
_diffrn_reflns_limit_k_min -30
_diffrn_reflns_limit_l_max 21
_diffrn_reflns_limit_l_min -21
_diffrn_reflns_number 75492
_diffrn_reflns_point_group_measured_fraction_full 0.998
_diffrn_reflns_point_group_measured_fraction_max 0.984
_diffrn_reflns_theta_full 67.684
_diffrn_reflns_theta_max 79.076
_diffrn_reflns_theta_min 2.884
_diffrn_source 'Rotating-anode X-ray tube'
_diffrn_source_type 'PhotonJet R (Cu) X-ray Source'
_exptl_absorpt_coefficient_mu 1.489
_exptl_absorpt_correction_T_max 1.000
_exptl_absorpt_correction_T_min 0.863
_exptl_absorpt_correction_type gaussian
_exptl_absorpt_process_details
;
CrysAlisPro 1.171.42.49 (Rigaku Oxford Diffraction, 2022)
Numerical absorption correction based on gaussian integration over
a multifaceted crystal model
Empirical absorption correction using spherical harmonics,
implemented in SCALE3 ABSPACK scaling algorithm.
;
_exptl_crystal_colour 'light green'
_exptl_crystal_colour_modifier light
_exptl_crystal_colour_primary green
_exptl_crystal_density_diffrn 1.403
_exptl_crystal_description block
_exptl_crystal_F_000 3040
_exptl_crystal_size_max 0.151
_exptl_crystal_size_mid 0.111
_exptl_crystal_size_min 0.081
_refine_diff_density_max 1.153
_refine_diff_density_min -0.824
_refine_diff_density_rms 0.073
_refine_ls_extinction_method none
_refine_ls_goodness_of_fit_ref 1.063
_refine_ls_hydrogen_treatment constr
_refine_ls_matrix_type full
_refine_ls_number_parameters 935
_refine_ls_number_reflns 14648
_refine_ls_number_restraints 0
_refine_ls_restrained_S_all 1.063
_refine_ls_R_factor_all 0.0546
_refine_ls_R_factor_gt 0.0506
_refine_ls_shift/su_max 0.001
_refine_ls_shift/su_mean 0.000
_refine_ls_structure_factor_coef Fsqd
_refine_ls_weighting_details 'w=1/[\s^2^(Fo^2^)+(0.0694P)^2^+8.9673P] where P=(Fo^2^+2Fc^2^)/3'
_refine_ls_weighting_scheme calc
_refine_ls_wR_factor_gt 0.1334
_refine_ls_wR_factor_ref 0.1366
_reflns_Friedel_coverage 0.000
_reflns_number_gt 13557
_reflns_number_total 14648
_reflns_threshold_expression 'I > 2\s(I)'
_cod_data_source_file d4ce00399c2.cif
_cod_data_source_block ebj-185h_r_abs_2
_cod_depositor_comments 'Adding full bibliography for 7248786--7248794.cif.'
_cod_database_code 7248793
_shelxl_version_number 2013-4
_chemical_oxdiff_formula 'C30 H20 N6 O4 S1 Ni1'
_chemical_oxdiff_usercomment 'light green block'
_shelx_space_group_comment
;
The symmetry employed for this shelxl refinement is uniquely defined
by the following loop, which should always be used as a source of
symmetry information in preference to the above space-group names.
They are only intended as comments.
;
_shelx_estimated_absorpt_t_max 0.889
_shelx_estimated_absorpt_t_min 0.806
_olex2_refinement_description
;
1. Fixed Uiso
 At 1.2 times of:
  All C(H) groups
 At 1.5 times of:
  All C(H,H,H) groups, All O(H,H) groups
2. Others
 Fixed Sof: O98A(0.8) H98A(0.8) H98B(0.8) O98B(0.2) H98C(0.2) H98D(0.2)
3.a Free rotating group:
 O94(H94A,H94B), O95(H95A,H95B), O96(H96A,H96B), O97(H97A,H97B), O83(H83A,
 H83B), O98A(H98A,H98B), O98B(H98C,H98D)
3.b Rotating group:
 O77(H77A,H77B)
3.c Aromatic/amide H refined with riding coordinates:
 C38(H38), C2(H2), C65(H65), C69(H69), C67(H67), C14(H14), C36(H36), C57(H57),
 C35(H35), C17(H17), C41(H41), C5(H5), C54(H54), C33(H33), C4(H4), C27(H27),
 C30(H30), C16(H16), C53(H53), C23(H23), C8(H8), C28(H28), C11(H11), C40(H40),
 C29(H29), C20(H20), C51(H51), C52(H52), C44(H44), C21(H21), C22(H22), C47(H47),
  C9(H9), C10(H10), C87(H87), C59(H59), C45(H45), C60(H60), C46(H46), C81(H81),
 C92(H92)
3.d Idealised Me refined as rotating group:
 C84(H84A,H84B,H84C), C85(H85A,H85B,H85C), C78(H78A,H78B,H78C), C89(H89A,H89B,
 H89C), C79(H79A,H79B,H79C), C90(H90A,H90B,H90C)
;
_olex2_submission_special_instructions 'No special instructions were received'
_oxdiff_exptl_absorpt_empirical_details
;
Empirical correction (ABSPACK) includes:
- Absorption correction using spherical harmonics
- Frame scaling
;
_oxdiff_exptl_absorpt_empirical_full_max 1.121
_oxdiff_exptl_absorpt_empirical_full_min 0.899

loop_
_space_group_symop_operation_xyz
'x, y, z'
'-x+1/2, y+1/2, -z+1/2'
'-x, -y, -z'
'x-1/2, -y-1/2, z-1/2'

loop_
_atom_site_label
_atom_site_type_symbol
_atom_site_fract_x
_atom_site_fract_y
_atom_site_fract_z
_atom_site_U_iso_or_equiv
_atom_site_adp_type
_atom_site_occupancy
_atom_site_site_symmetry_order
_atom_site_calc_flag
_atom_site_refinement_flags_posn
_atom_site_refinement_flags_adp
_atom_site_refinement_flags_occupancy
_atom_site_disorder_assembly
_atom_site_disorder_group
Ni1 Ni 0.5000 0.5000 1.0000 0.01169(11) Uani 1 2 d S . P . .
Ni2 Ni 0.70331(2) 0.73945(2) 0.38767(2) 0.01122(9) Uani 1 1 d . . . . .
S70 S 0.45585(4) 0.55132(2) 0.17465(3) 0.01411(10) Uani 1 1 d . . . . .
O61 O 0.62415(10) 0.70121(5) 0.29395(8) 0.0153(3) Uani 1 1 d . . . . .
O72 O 0.49734(11) 0.53120(5) 0.11154(9) 0.0187(3) Uani 1 1 d . . . . .
O76 O 0.27194(11) 0.71934(5) -0.01922(9) 0.0194(3) Uani 1 1 d . . . . .
O77 O 0.72127(11) 0.78534(5) 0.30188(8) 0.0168(3) Uani 1 1 d . . . . .
H77A H 0.6669 0.7871 0.2645 0.025 Uiso 1 1 d R U . . .
H77B H 0.7283 0.8106 0.3234 0.025 Uiso 1 1 d R U . . .
O71 O 0.52617(13) 0.54881(5) 0.25389(9) 0.0235(3) Uani 1 1 d . . . . .
O75 O 0.27713(12) 0.65433(5) -0.07993(9) 0.0242(3) Uani 1 1 d . . . . .
O62 O 0.54416(12) 0.75523(5) 0.21418(9) 0.0225(3) Uani 1 1 d . . . . .
O73 O 0.35521(12) 0.53573(5) 0.17396(10) 0.0227(3) Uani 1 1 d . . . . .
N1 N 0.34406(12) 0.50682(6) 0.95354(10) 0.0155(3) Uani 1 1 d . . . . .
N13 N 0.53167(13) 0.55911(5) 0.95139(10) 0.0152(3) Uani 1 1 d . . . . .
N34 N 0.68354(12) 0.68833(5) 0.46290(10) 0.0145(3) Uani 1 1 d . . . . .
N37 N 0.56661(12) 0.76823(6) 0.39564(10) 0.0160(3) Uani 1 1 d . . . . .
N32 N 0.66306(14) 0.65051(6) 0.56816(11) 0.0196(4) Uani 1 1 d . . . . .
N3 N 0.18051(13) 0.50472(6) 0.94618(11) 0.0171(3) Uani 1 1 d . . . . .
N39 N 0.40385(13) 0.77650(6) 0.38553(12) 0.0205(4) Uani 1 1 d . . . . .
N58 N -0.14994(14) 0.71732(6) 0.39185(13) 0.0251(4) Uani 1 1 d . . . . .
N15 N 0.57706(15) 0.60440(6) 0.86605(11) 0.0217(4) Uani 1 1 d . . . . .
O94 O 0.14759(17) 0.61045(7) -0.21470(13) 0.0436(5) Uani 1 1 d G . . . .
H94A H 0.1780 0.5937 -0.2410 0.065 Uiso 1 1 d G U . . .
H94B H 0.1910 0.6155 -0.1705 0.065 Uiso 1 1 d G U . . .
O95 O 0.03591(18) 0.65656(7) -0.34979(12) 0.0429(5) Uani 1 1 d G . . . .
H95A H 0.0691 0.6458 -0.3050 0.064 Uiso 1 1 d G U . . .
H95B H 0.0329 0.6837 -0.3405 0.064 Uiso 1 1 d G U . . .
N56 N 0.01331(14) 0.72451(7) 0.39980(14) 0.0295(5) Uani 1 1 d . . . . .
C63 C 0.55794(15) 0.71600(7) 0.23414(12) 0.0153(4) Uani 1 1 d . . . . .
C38 C 0.48092(15) 0.74783(7) 0.39153(13) 0.0169(4) Uani 1 1 d . . . . .
H38 H 0.4739 0.7170 0.3926 0.020 Uiso 1 1 calc R U . . .
C2 C 0.27506(14) 0.50252(7) 0.99529(12) 0.0157(4) Uani 1 1 d . . . . .
H2 H 0.2895 0.4984 1.0524 0.019 Uiso 1 1 calc R U . . .
C65 C 0.50067(15) 0.63822(6) 0.20216(12) 0.0147(4) Uani 1 1 d . . . . .
H65 H 0.5441 0.6292 0.2521 0.018 Uiso 1 1 calc R U . . .
C69 C 0.42560(15) 0.69527(6) 0.10986(12) 0.0147(4) Uani 1 1 d . . . . .
H69 H 0.4171 0.7254 0.0971 0.018 Uiso 1 1 calc R U . . .
C67 C 0.38205(14) 0.62039(7) 0.07531(12) 0.0149(4) Uani 1 1 d . . . . .
H67 H 0.3473 0.5991 0.0381 0.018 Uiso 1 1 calc R U . . .
C14 C 0.52998(15) 0.56647(7) 0.87451(13) 0.0171(4) Uani 1 1 d . . . . .
H14 H 0.4997 0.5476 0.8309 0.021 Uiso 1 1 calc R U . . .
C66 C 0.44505(15) 0.60759(6) 0.14951(12) 0.0143(4) Uani 1 1 d . . . . .
O88 O 0.16784(18) 0.61149(9) 0.42873(16) 0.0589(6) Uani 1 1 d . . . . .
C74 C 0.30065(15) 0.68021(7) -0.02137(12) 0.0169(4) Uani 1 1 d . . . . .
C68 C 0.37070(14) 0.66442(7) 0.05652(12) 0.0150(4) Uani 1 1 d . . . . .
C64 C 0.49254(15) 0.68229(7) 0.18137(12) 0.0150(4) Uani 1 1 d . . . . .
O96 O 0.0668(2) 0.58818(8) -0.45066(15) 0.0592(7) Uani 1 1 d G . . . .
H96A H 0.0468 0.6090 -0.4254 0.089 Uiso 1 1 d G U . . .
H96B H 0.1035 0.6004 -0.4782 0.089 Uiso 1 1 d G U . . .
C6 C 0.08812(15) 0.50239(7) 0.97260(13) 0.0170(4) Uani 1 1 d . . . . .
N86 N 0.30603(19) 0.61150(8) 0.37605(16) 0.0407(5) Uani 1 1 d . . . . .
C31 C 0.69572(18) 0.60842(7) 0.78033(13) 0.0212(4) Uani 1 1 d . . . . .
C12 C 0.06197(15) 0.53777(7) 1.01523(13) 0.0191(4) Uani 1 1 d . . . . .
C36 C 0.66304(17) 0.62079(7) 0.50745(13) 0.0212(4) Uani 1 1 d . . . . .
H36 H 0.6560 0.5900 0.5100 0.025 Uiso 1 1 calc R U . . .
C57 C -0.08082(15) 0.74011(7) 0.36882(13) 0.0183(4) Uani 1 1 d . . . . .
H57 H -0.0951 0.7649 0.3342 0.022 Uiso 1 1 calc R U . . .
C7 C 0.02883(15) 0.46467(7) 0.95581(13) 0.0194(4) Uani 1 1 d . . . . .
C26 C 0.71921(17) 0.62127(7) 0.70538(13) 0.0211(4) Uani 1 1 d . . . . .
C42 C 0.30199(15) 0.76589(7) 0.38595(14) 0.0218(4) Uani 1 1 d . . . . .
C55 C 0.23836(16) 0.74929(7) 0.31520(14) 0.0222(4) Uani 1 1 d . . . . .
C35 C 0.67527(17) 0.64468(7) 0.44286(13) 0.0200(4) Uani 1 1 d . . . . .
H35 H 0.6777 0.6330 0.3915 0.024 Uiso 1 1 calc R U . . .
C17 C 0.58213(17) 0.59389(7) 0.99439(13) 0.0215(4) Uani 1 1 d . . . . .
H17 H 0.5946 0.5976 1.0515 0.026 Uiso 1 1 calc R U . . .
C18 C 0.60004(18) 0.61855(7) 0.79186(13) 0.0220(4) Uani 1 1 d . . . . .
C24 C 0.54694(18) 0.65052(7) 0.65686(13) 0.0228(4) Uani 1 1 d . . . . .
C41 C 0.54435(17) 0.81195(7) 0.39267(16) 0.0253(5) Uani 1 1 d . . . . .
H41 H 0.5920 0.8348 0.3947 0.030 Uiso 1 1 calc R U . . .
C5 C 0.29197(16) 0.51189(8) 0.87371(13) 0.0247(5) Uani 1 1 d . . . . .
H5 H 0.3223 0.5156 0.8293 0.030 Uiso 1 1 calc R U . . .
O82 O 0.6499(2) 0.51958(9) 0.58466(17) 0.0673(7) Uani 1 1 d . . . . .
C54 C 0.27044(17) 0.74336(8) 0.24153(15) 0.0247(5) Uani 1 1 d . . . . .
H54 H 0.3368 0.7516 0.2392 0.030 Uiso 1 1 calc R U . . .
C43 C 0.27179(17) 0.77240(8) 0.45844(15) 0.0257(5) Uani 1 1 d . . . . .
C19 C 0.52509(19) 0.63960(7) 0.73325(14) 0.0234(5) Uani 1 1 d . . . . .
C25 C 0.64306(18) 0.64114(7) 0.64567(13) 0.0213(4) Uani 1 1 d . . . . .
C33 C 0.67565(18) 0.69047(7) 0.53829(13) 0.0217(4) Uani 1 1 d . . . . .
H33 H 0.6784 0.7168 0.5682 0.026 Uiso 1 1 calc R U . . .
C4 C 0.19087(16) 0.51074(9) 0.86794(14) 0.0262(5) Uani 1 1 d . . . . .
H4 H 0.1382 0.5135 0.8200 0.031 Uiso 1 1 calc R U . . .
C27 C 0.81808(18) 0.61269(8) 0.69473(14) 0.0255(5) Uani 1 1 d . . . . .
H27 H 0.8354 0.6219 0.6463 0.031 Uiso 1 1 calc R U . . .
C30 C 0.77056(19) 0.58508(8) 0.83880(14) 0.0256(5) Uani 1 1 d . . . . .
H30 H 0.7555 0.5754 0.8877 0.031 Uiso 1 1 calc R U . . .
C16 C 0.6113(2) 0.62212(8) 0.94262(14) 0.0276(5) Uani 1 1 d . . . . .
H16 H 0.6478 0.6486 0.9563 0.033 Uiso 1 1 calc R U . . .
C50 C 0.13738(16) 0.73666(7) 0.31785(16) 0.0254(5) Uani 1 1 d . . . . .
C53 C 0.20609(19) 0.72595(8) 0.17495(16) 0.0292(5) Uani 1 1 d . . . . .
H53 H 0.2283 0.7212 0.1267 0.035 Uiso 1 1 calc R U . . .
C49 C 0.10891(17) 0.74120(8) 0.39217(17) 0.0273(5) Uani 1 1 d . . . . .
C23 C 0.4685(2) 0.66978(8) 0.59514(15) 0.0297(5) Uani 1 1 d . . . . .
H23 H 0.4814 0.6770 0.5441 0.036 Uiso 1 1 calc R U . . .
C8 C 0.05399(18) 0.42844(8) 0.91159(16) 0.0274(5) Uani 1 1 d . . . . .
H8 H 0.1138 0.4294 0.8922 0.033 Uiso 1 1 calc R U . . .
C28 C 0.88803(19) 0.59144(8) 0.75325(15) 0.0286(5) Uani 1 1 d . . . . .
H28 H 0.9540 0.5865 0.7459 0.034 Uiso 1 1 calc R U . . .
C48 C 0.17202(17) 0.75920(8) 0.46200(16) 0.0280(5) Uani 1 1 d . . . . .
C11 C -0.12065(17) 0.42317(8) 0.97077(17) 0.0288(5) Uani 1 1 d . . . . .
H11 H -0.1789 0.4206 0.9918 0.035 Uiso 1 1 calc R U . . .
C40 C 0.44406(18) 0.81767(8) 0.38640(17) 0.0296(5) Uani 1 1 d . . . . .
H40 H 0.4089 0.8446 0.3833 0.036 Uiso 1 1 calc R U . . .
C29 C 0.86264(19) 0.57664(8) 0.82527(15) 0.0290(5) Uani 1 1 d . . . . .
H29 H 0.9109 0.5606 0.8644 0.035 Uiso 1 1 calc R U . . .
C20 C 0.4270(2) 0.64937(8) 0.74495(15) 0.0305(5) Uani 1 1 d . . . . .
H20 H 0.4120 0.6429 0.7955 0.037 Uiso 1 1 calc R U . . .
C51 C 0.07214(18) 0.71965(8) 0.24632(18) 0.0321(5) Uani 1 1 d . . . . .
H51 H 0.0049 0.7116 0.2466 0.039 Uiso 1 1 calc R U . . .
O97 O 0.1766(3) 0.54519(10) -0.31437(16) 0.0731(9) Uani 1 1 d G . . . .
H97A H 0.1411 0.5565 -0.3577 0.110 Uiso 1 1 d G U . . .
H97B H 0.2373 0.5502 -0.3163 0.110 Uiso 1 1 d G U . . .
C52 C 0.1051(2) 0.71481(9) 0.17748(18) 0.0349(6) Uani 1 1 d . . . . .
H52 H 0.0600 0.7038 0.1299 0.042 Uiso 1 1 calc R U . . .
C44 C 0.33664(19) 0.79147(10) 0.52845(16) 0.0340(6) Uani 1 1 d . . . . .
H44 H 0.4029 0.8001 0.5264 0.041 Uiso 1 1 calc R U . . .
C21 C 0.3554(2) 0.66777(10) 0.68488(17) 0.0374(6) Uani 1 1 d . . . . .
H21 H 0.2906 0.6740 0.6937 0.045 Uiso 1 1 calc R U . . .
C22 C 0.3759(2) 0.67788(9) 0.60856(17) 0.0359(6) Uani 1 1 d . . . . .
H22 H 0.3245 0.6904 0.5667 0.043 Uiso 1 1 calc R U . . .
C47 C 0.1444(2) 0.76600(10) 0.53802(18) 0.0386(6) Uani 1 1 d . . . . .
H47 H 0.0791 0.7573 0.5427 0.046 Uiso 1 1 calc R U . . .
N91 N -0.1516(2) 0.59060(10) 0.3102(2) 0.0519(7) Uani 1 1 d . . . . .
C9 C -0.0061(2) 0.39263(9) 0.89680(19) 0.0372(6) Uani 1 1 d . . . . .
H9 H 0.0107 0.3693 0.8656 0.045 Uiso 1 1 calc R U . . .
N80 N 0.8053(3) 0.49554(9) 0.6496(2) 0.0603(8) Uani 1 1 d . . . . .
C10 C -0.0942(2) 0.38969(9) 0.9277(2) 0.0390(7) Uani 1 1 d . . . . .
H10 H -0.1348 0.3641 0.9181 0.047 Uiso 1 1 calc R U . . .
C87 C 0.2587(2) 0.60594(11) 0.43491(19) 0.0436(7) Uani 1 1 d . . . . .
H87 H 0.2984 0.5969 0.4863 0.052 Uiso 1 1 calc R U . . .
O83 O 0.4482(3) 0.53849(11) 0.55437(19) 0.0775(8) Uani 1 1 d G . . . .
H83A H 0.5085 0.5289 0.5648 0.116 Uiso 1 1 d G U . . .
H83B H 0.4137 0.5191 0.5239 0.116 Uiso 1 1 d G U . . .
O93 O -0.0746(3) 0.64107(11) 0.2511(2) 0.0829(10) Uani 1 1 d . . . . .
C59 C -0.0961(2) 0.68656(9) 0.44639(18) 0.0351(6) Uani 1 1 d . . . . .
H59 H -0.1255 0.6659 0.4755 0.042 Uiso 1 1 calc R U . . .
C45 C 0.3061(2) 0.79767(12) 0.59827(18) 0.0431(7) Uani 1 1 d . . . . .
H45 H 0.3503 0.8109 0.6440 0.052 Uiso 1 1 calc R U . . .
C60 C 0.0045(2) 0.69061(9) 0.45171(19) 0.0383(6) Uani 1 1 d . . . . .
H60 H 0.0576 0.6738 0.4842 0.046 Uiso 1 1 calc R U . . .
C46 C 0.2085(2) 0.78434(12) 0.60235(18) 0.0464(7) Uani 1 1 d . . . . .
H46 H 0.1877 0.7884 0.6514 0.056 Uiso 1 1 calc R U . . .
C81 C 0.7102(3) 0.50435(10) 0.6450(2) 0.0522(8) Uani 1 1 d . . . . .
H81 H 0.6854 0.4986 0.6917 0.063 Uiso 1 1 calc R U . . .
C84 C 0.4138(3) 0.60503(13) 0.3890(2) 0.0533(8) Uani 1 1 d . . . . .
H84A H 0.4415 0.5943 0.4443 0.080 Uiso 1 1 calc R U . . .
H84B H 0.4461 0.6328 0.3815 0.080 Uiso 1 1 calc R U . . .
H84C H 0.4268 0.5836 0.3498 0.080 Uiso 1 1 calc R U . . .
C85 C 0.2539(3) 0.62533(13) 0.2953(2) 0.0606(9) Uani 1 1 d . . . . .
H85A H 0.1826 0.6308 0.2937 0.091 Uiso 1 1 calc R U . . .
H85B H 0.2589 0.6024 0.2562 0.091 Uiso 1 1 calc R U . . .
H85C H 0.2849 0.6522 0.2814 0.091 Uiso 1 1 calc R U . . .
C92 C -0.0730(3) 0.61475(13) 0.3059(2) 0.0560(9) Uani 1 1 d . . . . .
H92 H -0.0124 0.6116 0.3471 0.067 Uiso 1 1 calc R U . . .
C78 C 0.8693(4) 0.47704(14) 0.7229(3) 0.0820(14) Uani 1 1 d . . . . .
H78A H 0.8293 0.4723 0.7630 0.123 Uiso 1 1 calc R U . . .
H78B H 0.9249 0.4972 0.7452 0.123 Uiso 1 1 calc R U . . .
H78C H 0.8968 0.4491 0.7100 0.123 Uiso 1 1 calc R U . . .
C89 C -0.2464(3) 0.59470(18) 0.2505(3) 0.0809(14) Uani 1 1 d . . . . .
H89A H -0.2405 0.5812 0.1995 0.121 Uiso 1 1 calc R U . . .
H89B H -0.2633 0.6257 0.2412 0.121 Uiso 1 1 calc R U . . .
H89C H -0.2998 0.5801 0.2702 0.121 Uiso 1 1 calc R U . . .
C79 C 0.8497(5) 0.50496(16) 0.5812(4) 0.0934(17) Uani 1 1 d . . . . .
H79A H 0.8979 0.5291 0.5955 0.140 Uiso 1 1 calc R U . . .
H79B H 0.7961 0.5131 0.5337 0.140 Uiso 1 1 calc R U . . .
H79C H 0.8850 0.4790 0.5685 0.140 Uiso 1 1 calc R U . . .
C90 C -0.1444(5) 0.56125(15) 0.3797(4) 0.0939(18) Uani 1 1 d . . . . .
H90A H -0.1933 0.5702 0.4104 0.141 Uiso 1 1 calc R U . . .
H90B H -0.0759 0.5626 0.4149 0.141 Uiso 1 1 calc R U . . .
H90C H -0.1591 0.5313 0.3601 0.141 Uiso 1 1 calc R U . . .
O98A O 0.3773(3) 0.52889(9) -0.30631(17) 0.0482(7) Uani 0.8 1 d G . P A 2
H98A H 0.4068 0.5051 -0.2884 0.072 Uiso 0.8 1 d G U P A 2
H98B H 0.4023 0.5358 -0.3458 0.072 Uiso 0.8 1 d G U P A 2
O98B O 0.4503(13) 0.5342(4) -0.3316(9) 0.067(4) Uani 0.2 1 d G . P B 1
H98C H 0.5075 0.5453 -0.3096 0.100 Uiso 0.2 1 d G U P B 1
H98D H 0.4643 0.5097 -0.3495 0.100 Uiso 0.2 1 d G U P B 1

loop_
_atom_site_aniso_label
_atom_site_aniso_U_11
_atom_site_aniso_U_22
_atom_site_aniso_U_33
_atom_site_aniso_U_23
_atom_site_aniso_U_13
_atom_site_aniso_U_12
Ni1 0.0082(2) 0.0139(2) 0.0136(2) 0.00278(17) 0.00391(17) -0.00005(16)
Ni2 0.00740(15) 0.01444(17) 0.01166(16) 0.00036(12) 0.00199(12) -0.00102(12)
S70 0.0165(2) 0.0130(2) 0.0130(2) 0.00135(16) 0.00403(17) -0.00015(16)
O61 0.0158(7) 0.0158(7) 0.0123(6) -0.0002(5) -0.0005(5) -0.0001(5)
O72 0.0230(7) 0.0163(7) 0.0189(7) -0.0003(5) 0.0088(6) 0.0020(6)
O76 0.0208(7) 0.0181(7) 0.0154(7) -0.0005(5) -0.0029(5) 0.0053(6)
O77 0.0163(7) 0.0183(7) 0.0155(7) 0.0010(5) 0.0030(5) -0.0024(5)
O71 0.0318(9) 0.0195(7) 0.0153(7) 0.0045(6) -0.0021(6) 0.0019(6)
O75 0.0277(8) 0.0204(7) 0.0181(7) -0.0044(6) -0.0067(6) 0.0051(6)
O62 0.0275(8) 0.0140(7) 0.0203(7) 0.0010(6) -0.0055(6) -0.0015(6)
O73 0.0214(8) 0.0209(7) 0.0288(8) 0.0004(6) 0.0117(6) -0.0050(6)
N1 0.0103(7) 0.0192(8) 0.0176(8) 0.0025(6) 0.0046(6) 0.0003(6)
N13 0.0134(8) 0.0161(8) 0.0165(8) 0.0029(6) 0.0048(6) 0.0000(6)
N34 0.0133(8) 0.0164(8) 0.0136(8) 0.0011(6) 0.0029(6) -0.0019(6)
N37 0.0110(8) 0.0180(8) 0.0200(8) -0.0013(6) 0.0055(6) 0.0003(6)
N32 0.0259(9) 0.0189(9) 0.0167(8) 0.0028(7) 0.0105(7) 0.0004(7)
N3 0.0093(8) 0.0232(9) 0.0194(8) 0.0032(7) 0.0045(6) 0.0004(6)
N39 0.0125(8) 0.0217(9) 0.0297(10) 0.0034(7) 0.0095(7) 0.0022(7)
N58 0.0143(8) 0.0215(9) 0.0419(11) 0.0052(8) 0.0114(8) 0.0011(7)
N15 0.0331(10) 0.0186(9) 0.0165(8) 0.0015(7) 0.0119(7) -0.0050(7)
O94 0.0469(12) 0.0373(11) 0.0376(11) -0.0097(8) -0.0073(9) 0.0053(9)
O95 0.0628(14) 0.0287(10) 0.0344(10) -0.0046(8) 0.0062(10) 0.0033(9)
N56 0.0141(9) 0.0276(10) 0.0494(13) 0.0132(9) 0.0127(8) 0.0028(8)
C63 0.0153(9) 0.0170(9) 0.0128(9) -0.0005(7) 0.0019(7) -0.0007(7)
C38 0.0110(9) 0.0195(10) 0.0214(10) 0.0016(8) 0.0065(7) 0.0017(7)
C2 0.0097(8) 0.0205(10) 0.0170(9) 0.0009(7) 0.0035(7) -0.0009(7)
C65 0.0140(9) 0.0170(9) 0.0127(9) 0.0016(7) 0.0024(7) 0.0007(7)
C69 0.0142(9) 0.0152(9) 0.0142(9) 0.0007(7) 0.0021(7) 0.0007(7)
C67 0.0117(8) 0.0168(9) 0.0155(9) -0.0008(7) 0.0017(7) -0.0003(7)
C14 0.0178(9) 0.0161(9) 0.0186(9) 0.0027(7) 0.0064(8) -0.0016(7)
C66 0.0141(9) 0.0141(9) 0.0151(9) 0.0003(7) 0.0042(7) -0.0002(7)
O88 0.0396(12) 0.0766(17) 0.0628(15) -0.0065(13) 0.0168(11) 0.0175(12)
C74 0.0153(9) 0.0170(9) 0.0163(9) 0.0012(7) -0.0004(7) 0.0012(7)
C68 0.0122(9) 0.0180(9) 0.0135(9) -0.0001(7) 0.0005(7) 0.0013(7)
C64 0.0139(9) 0.0172(9) 0.0134(9) -0.0009(7) 0.0026(7) -0.0006(7)
O96 0.0840(19) 0.0531(14) 0.0413(13) -0.0038(11) 0.0167(12) 0.0119(13)
C6 0.0080(8) 0.0237(10) 0.0198(9) 0.0037(8) 0.0041(7) 0.0010(7)
N86 0.0410(13) 0.0383(13) 0.0436(13) -0.0054(10) 0.0119(11) 0.0041(10)
C31 0.0292(11) 0.0177(10) 0.0176(10) 0.0023(8) 0.0072(8) -0.0058(8)
C12 0.0104(9) 0.0217(10) 0.0254(10) 0.0014(8) 0.0047(8) 0.0002(7)
C36 0.0281(11) 0.0163(10) 0.0204(10) -0.0002(8) 0.0082(8) -0.0030(8)
C57 0.0113(9) 0.0214(10) 0.0231(10) 0.0037(8) 0.0058(8) 0.0013(7)
C7 0.0117(9) 0.0232(10) 0.0231(10) 0.0011(8) 0.0040(8) 0.0007(8)
C26 0.0271(11) 0.0184(10) 0.0196(10) 0.0015(8) 0.0093(8) -0.0036(8)
C42 0.0097(9) 0.0261(11) 0.0320(12) 0.0076(9) 0.0097(8) 0.0045(8)
C55 0.0138(10) 0.0227(10) 0.0313(12) 0.0081(9) 0.0079(8) 0.0025(8)
C35 0.0266(11) 0.0181(10) 0.0166(10) -0.0013(8) 0.0077(8) -0.0028(8)
C17 0.0288(11) 0.0210(10) 0.0169(10) -0.0010(8) 0.0094(8) -0.0065(9)
C18 0.0351(12) 0.0167(10) 0.0178(10) 0.0018(8) 0.0135(9) -0.0054(9)
C24 0.0323(12) 0.0190(10) 0.0210(10) 0.0028(8) 0.0138(9) 0.0021(9)
C41 0.0185(10) 0.0194(10) 0.0418(13) -0.0010(9) 0.0144(9) -0.0005(8)
C5 0.0140(10) 0.0428(13) 0.0180(10) 0.0078(9) 0.0050(8) -0.0003(9)
O82 0.084(2) 0.0550(15) 0.0593(16) 0.0208(12) 0.0098(14) -0.0073(14)
C54 0.0201(10) 0.0248(11) 0.0305(12) 0.0061(9) 0.0087(9) 0.0020(8)
C43 0.0149(10) 0.0346(12) 0.0299(12) 0.0092(10) 0.0100(9) 0.0075(9)
C19 0.0342(12) 0.0182(10) 0.0219(11) 0.0024(8) 0.0149(9) 0.0008(9)
C25 0.0307(12) 0.0187(10) 0.0176(10) 0.0037(8) 0.0119(9) -0.0017(8)
C33 0.0328(12) 0.0175(10) 0.0171(10) 0.0012(8) 0.0103(9) -0.0013(8)
C4 0.0136(10) 0.0452(14) 0.0190(10) 0.0079(9) 0.0024(8) 0.0008(9)
C27 0.0270(11) 0.0287(12) 0.0224(11) 0.0019(9) 0.0090(9) -0.0047(9)
C30 0.0325(12) 0.0243(11) 0.0197(10) 0.0031(8) 0.0054(9) -0.0068(9)
C16 0.0422(14) 0.0224(11) 0.0218(11) -0.0041(9) 0.0151(10) -0.0131(10)
C50 0.0137(10) 0.0223(11) 0.0406(13) 0.0081(9) 0.0074(9) 0.0023(8)
C53 0.0293(12) 0.0262(12) 0.0315(12) 0.0033(9) 0.0065(10) 0.0060(10)
C49 0.0122(10) 0.0259(11) 0.0477(15) 0.0137(10) 0.0152(10) 0.0051(8)
C23 0.0381(14) 0.0310(12) 0.0238(11) 0.0076(9) 0.0150(10) 0.0089(10)
C8 0.0190(10) 0.0278(12) 0.0384(13) -0.0044(10) 0.0130(10) 0.0003(9)
C28 0.0240(11) 0.0323(13) 0.0301(12) 0.0022(10) 0.0077(9) -0.0033(9)
C48 0.0143(10) 0.0368(13) 0.0357(13) 0.0126(10) 0.0115(9) 0.0083(9)
C11 0.0173(10) 0.0253(12) 0.0467(14) -0.0045(10) 0.0133(10) -0.0043(9)
C40 0.0215(11) 0.0208(11) 0.0507(15) 0.0036(10) 0.0170(11) 0.0040(9)
C29 0.0308(12) 0.0292(12) 0.0238(11) 0.0050(9) 0.0004(9) -0.0032(10)
C20 0.0401(14) 0.0306(12) 0.0278(12) 0.0043(10) 0.0218(11) 0.0060(10)
C51 0.0178(11) 0.0272(12) 0.0494(15) -0.0016(11) 0.0044(10) 0.0004(9)
O97 0.117(3) 0.0553(16) 0.0402(13) -0.0016(11) 0.0060(15) 0.0303(17)
C52 0.0260(12) 0.0285(13) 0.0441(15) -0.0053(11) -0.0037(11) 0.0013(10)
C44 0.0232(12) 0.0480(16) 0.0307(13) 0.0051(11) 0.0066(10) 0.0079(11)
C21 0.0394(15) 0.0429(15) 0.0369(14) 0.0066(12) 0.0230(12) 0.0145(12)
C22 0.0382(14) 0.0415(15) 0.0311(13) 0.0084(11) 0.0146(11) 0.0164(12)
C47 0.0254(13) 0.0539(17) 0.0424(15) 0.0085(13) 0.0197(11) 0.0044(12)
N91 0.0394(14) 0.0474(15) 0.0719(19) -0.0089(14) 0.0194(13) -0.0052(12)
C9 0.0309(13) 0.0285(13) 0.0569(17) -0.0136(12) 0.0199(12) -0.0024(10)
N80 0.075(2) 0.0349(14) 0.075(2) -0.0028(14) 0.0259(18) -0.0038(14)
C10 0.0271(13) 0.0278(13) 0.0671(19) -0.0129(12) 0.0210(13) -0.0100(10)
C87 0.0399(16) 0.0502(17) 0.0408(16) -0.0082(13) 0.0100(13) 0.0081(13)
O83 0.087(2) 0.081(2) 0.0598(18) 0.0152(15) 0.0105(16) 0.0070(17)
O93 0.113(3) 0.073(2) 0.077(2) -0.0119(16) 0.0516(19) -0.0310(18)
C59 0.0243(12) 0.0337(13) 0.0486(16) 0.0147(12) 0.0117(11) 0.0028(10)
C45 0.0332(14) 0.066(2) 0.0295(13) -0.0010(13) 0.0058(11) 0.0035(13)
C60 0.0243(12) 0.0372(14) 0.0537(17) 0.0182(13) 0.0098(12) 0.0047(10)
C46 0.0368(15) 0.073(2) 0.0338(14) 0.0023(14) 0.0167(12) 0.0042(15)
C81 0.078(3) 0.0314(15) 0.0471(18) 0.0051(13) 0.0152(17) -0.0104(15)
C84 0.0452(18) 0.064(2) 0.055(2) -0.0015(16) 0.0209(15) 0.0002(16)
C85 0.075(3) 0.049(2) 0.056(2) 0.0143(16) 0.0126(19) 0.0094(18)
C92 0.0476(19) 0.061(2) 0.062(2) -0.0104(18) 0.0180(16) -0.0146(16)
C78 0.084(3) 0.049(2) 0.100(4) -0.008(2) -0.005(3) 0.008(2)
C89 0.0351(18) 0.115(4) 0.090(3) -0.038(3) 0.0092(19) -0.004(2)
C79 0.109(4) 0.064(3) 0.130(5) 0.005(3) 0.073(4) 0.001(3)
C90 0.136(5) 0.052(2) 0.111(4) 0.016(3) 0.064(4) 0.013(3)
O98A 0.0674(19) 0.0404(15) 0.0363(14) 0.0102(11) 0.0115(13) 0.0253(14)
O98B 0.115(14) 0.025(5) 0.060(8) 0.012(5) 0.019(9) 0.008(7)

loop_
_atom_type_symbol
_atom_type_description
_atom_type_scat_dispersion_real
_atom_type_scat_dispersion_imag
_atom_type_scat_source
C C 0.0181 0.0091 'International Tables Vol C Tables 4.2.6.8 and 6.1.1.4'
H H 0.0000 0.0000 'International Tables Vol C Tables 4.2.6.8 and 6.1.1.4'
N N 0.0311 0.0180 'International Tables Vol C Tables 4.2.6.8 and 6.1.1.4'
Ni Ni -3.0029 0.5091 'International Tables Vol C Tables 4.2.6.8 and 6.1.1.4'
O O 0.0492 0.0322 'International Tables Vol C Tables 4.2.6.8 and 6.1.1.4'
S S 0.3331 0.5567 'International Tables Vol C Tables 4.2.6.8 and 6.1.1.4'

loop_
_exptl_crystal_face_index_h
_exptl_crystal_face_index_k
_exptl_crystal_face_index_l
_exptl_crystal_face_perp_dist
5 0 -10 0.0533
3 18 -4 0.0668
0 -19 3 0.0417
-8 -8 -1 0.0588
-5 -7 9 0.0466
0 20 0 0.0461
4 -14 -7 0.0500
6 0 -10 0.0578
-5 17 0 0.0600
8 0 1 0.0810
0 5 10 0.0237
-2 -3 -10 0.0654
-9 1 1 0.0605
3 -7 -10 0.0415

loop_
_geom_angle_atom_site_label_1
_geom_angle_atom_site_label_2
_geom_angle_atom_site_label_3
_geom_angle
_geom_angle_site_symmetry_1
_geom_angle_site_symmetry_3
_geom_angle_publ_flag
O72 Ni1 O72 180.0 3_666 1_556 ?
N1 Ni1 O72 93.19(6) 3_667 3_666 ?
N1 Ni1 O72 86.81(6) 3_667 1_556 ?
N1 Ni1 O72 93.19(6) . 1_556 ?
N1 Ni1 O72 86.81(6) . 3_666 ?
N1 Ni1 N1 180.0 3_667 . ?
N13 Ni1 O72 89.35(6) . 3_666 ?
N13 Ni1 O72 90.65(6) . 1_556 ?
N13 Ni1 O72 89.35(6) 3_667 1_556 ?
N13 Ni1 O72 90.65(6) 3_667 3_666 ?
N13 Ni1 N1 86.96(7) . 3_667 ?
N13 Ni1 N1 86.95(7) 3_667 . ?
N13 Ni1 N1 93.05(7) . . ?
N13 Ni1 N1 93.04(7) 3_667 3_667 ?
N13 Ni1 N13 180.0 . 3_667 ?
O61 Ni2 O76 175.31(6) . 4_676 ?
O61 Ni2 O77 88.44(6) . . ?
O61 Ni2 N34 85.63(6) . . ?
O61 Ni2 N37 88.93(6) . . ?
O61 Ni2 N58 99.18(7) . 1_655 ?
O76 Ni2 O77 90.78(6) 4_676 . ?
O76 Ni2 N34 95.36(6) 4_676 . ?
O76 Ni2 N37 86.46(7) 4_676 . ?
O76 Ni2 N58 85.41(7) 4_676 1_655 ?
O77 Ni2 N37 91.02(6) . . ?
O77 Ni2 N58 88.24(7) . 1_655 ?
N34 Ni2 O77 173.47(6) . . ?
N34 Ni2 N37 91.60(7) . . ?
N34 Ni2 N58 90.01(7) . 1_655 ?
N37 Ni2 N58 171.82(8) . 1_655 ?
O72 S70 C66 104.94(9) . . ?
O71 S70 O72 111.71(9) . . ?
O71 S70 C66 105.78(9) . . ?
O73 S70 O72 112.83(9) . . ?
O73 S70 O71 113.65(10) . . ?
O73 S70 C66 107.17(9) . . ?
C63 O61 Ni2 123.63(13) . . ?
S70 O72 Ni1 158.91(10) . 1_554 ?
C74 O76 Ni2 130.16(13) . 4_575 ?
Ni2 O77 H77A 109.5 . . ?
Ni2 O77 H77B 109.5 . . ?
H77A O77 H77B 104.4 . . ?
C2 N1 Ni1 125.58(14) . . ?
C2 N1 C5 105.99(17) . . ?
C5 N1 Ni1 128.10(14) . . ?
C14 N13 Ni1 125.88(14) . . ?
C14 N13 C17 106.17(17) . . ?
C17 N13 Ni1 126.09(14) . . ?
C35 N34 Ni2 126.51(13) . . ?
C33 N34 Ni2 127.94(14) . . ?
C33 N34 C35 105.56(17) . . ?
C38 N37 Ni2 126.18(14) . . ?
C38 N37 C41 106.10(17) . . ?
C41 N37 Ni2 126.93(14) . . ?
C36 N32 C25 126.04(18) . . ?
C33 N32 C36 107.22(17) . . ?
C33 N32 C25 126.46(18) . . ?
C2 N3 C6 125.45(18) . . ?
C2 N3 C4 107.10(17) . . ?
C4 N3 C6 127.43(18) . . ?
C38 N39 C42 126.14(19) . . ?
C38 N39 C40 107.13(18) . . ?
C40 N39 C42 126.49(19) . . ?
C57 N58 Ni2 124.64(15) . 1_455 ?
C57 N58 C59 104.89(19) . . ?
C59 N58 Ni2 125.74(16) . 1_455 ?
C14 N15 C18 124.24(18) . . ?
C14 N15 C16 107.42(17) . . ?
C16 N15 C18 127.58(19) . . ?
H94A O94 H94B 104.4 . . ?
H95A O95 H95B 104.6 . . ?
C57 N56 C49 129.6(2) . . ?
C57 N56 C60 106.99(19) . . ?
C60 N56 C49 123.0(2) . . ?
O61 C63 C64 115.75(17) . . ?
O62 C63 O61 126.27(18) . . ?
O62 C63 C64 117.95(17) . . ?
N37 C38 N39 111.07(19) . . ?
N37 C38 H38 124.5 . . ?
N39 C38 H38 124.5 . . ?
N1 C2 N3 111.20(18) . . ?
N1 C2 H2 124.4 . . ?
N3 C2 H2 124.4 . . ?
C66 C65 H65 120.2 . . ?
C66 C65 C64 119.67(18) . . ?
C64 C65 H65 120.2 . . ?
C68 C69 H69 119.7 . . ?
C64 C69 H69 119.7 . . ?
C64 C69 C68 120.60(18) . . ?
C66 C67 H67 120.3 . . ?
C68 C67 H67 120.3 . . ?
C68 C67 C66 119.36(18) . . ?
N13 C14 N15 110.92(18) . . ?
N13 C14 H14 124.5 . . ?
N15 C14 H14 124.5 . . ?
C65 C66 S70 120.14(15) . . ?
C65 C66 C67 120.73(18) . . ?
C67 C66 S70 119.11(15) . . ?
O76 C74 C68 114.40(17) . . ?
O75 C74 O76 127.04(19) . . ?
O75 C74 C68 118.56(18) . . ?
C69 C68 C74 118.48(18) . . ?
C67 C68 C69 119.86(18) . . ?
C67 C68 C74 121.66(18) . . ?
C65 C64 C63 120.92(17) . . ?
C69 C64 C63 119.44(18) . . ?
C69 C64 C65 119.61(18) . . ?
H96A O96 H96B 104.5 . . ?
C12 C6 N3 118.41(18) . . ?
C12 C6 C7 122.63(19) . . ?
C7 C6 N3 118.96(19) . . ?
C87 N86 C84 122.0(3) . . ?
C87 N86 C85 122.3(3) . . ?
C84 N86 C85 115.6(3) . . ?
C18 C31 C26 118.5(2) . . ?
C18 C31 C30 123.1(2) . . ?
C30 C31 C26 118.4(2) . . ?
C6 C12 C7 119.00(19) . 3_567 ?
C6 C12 C11 122.28(19) . 3_567 ?
C11 C12 C7 118.7(2) 3_567 3_567 ?
N32 C36 H36 127.2 . . ?
C35 C36 N32 105.61(18) . . ?
C35 C36 H36 127.2 . . ?
N58 C57 N56 112.36(19) . . ?
N58 C57 H57 123.8 . . ?
N56 C57 H57 123.8 . . ?
C6 C7 C12 118.4(2) . 3_567 ?
C6 C7 C8 123.3(2) . . ?
C8 C7 C12 118.3(2) . 3_567 ?
C25 C26 C31 118.2(2) . . ?
C25 C26 C27 123.0(2) . . ?
C27 C26 C31 118.7(2) . . ?
C55 C42 N39 118.8(2) . . ?
C55 C42 C43 123.6(2) . . ?
C43 C42 N39 117.7(2) . . ?
C42 C55 C54 122.6(2) . . ?
C42 C55 C50 118.1(2) . . ?
C54 C55 C50 119.3(2) . . ?
N34 C35 H35 125.0 . . ?
C36 C35 N34 110.00(18) . . ?
C36 C35 H35 125.0 . . ?
N13 C17 H17 125.2 . . ?
C16 C17 N13 109.69(19) . . ?
C16 C17 H17 125.2 . . ?
C31 C18 N15 117.6(2) . . ?
C19 C18 N15 119.1(2) . . ?
C19 C18 C31 123.21(19) . . ?
C25 C24 C19 118.7(2) . . ?
C25 C24 C23 123.0(2) . . ?
C23 C24 C19 118.3(2) . . ?
N37 C41 H41 125.1 . . ?
C40 C41 N37 109.8(2) . . ?
C40 C41 H41 125.1 . . ?
N1 C5 H5 125.0 . . ?
C4 C5 N1 109.90(19) . . ?
C4 C5 H5 125.0 . . ?
C55 C54 H54 119.9 . . ?
C53 C54 C55 120.2(2) . . ?
C53 C54 H54 119.9 . . ?
C42 C43 C48 118.7(2) . . ?
C42 C43 C44 122.4(2) . . ?
C44 C43 C48 119.0(2) . . ?
C18 C19 C24 118.2(2) . . ?
C18 C19 C20 123.0(2) . . ?
C20 C19 C24 118.8(2) . . ?
C26 C25 N32 118.5(2) . . ?
C24 C25 N32 118.4(2) . . ?
C24 C25 C26 123.05(19) . . ?
N34 C33 N32 111.61(19) . . ?
N34 C33 H33 124.2 . . ?
N32 C33 H33 124.2 . . ?
N3 C4 H4 127.1 . . ?
C5 C4 N3 105.81(19) . . ?
C5 C4 H4 127.1 . . ?
C26 C27 H27 119.6 . . ?
C28 C27 C26 120.7(2) . . ?
C28 C27 H27 119.6 . . ?
C31 C30 H30 119.6 . . ?
C29 C30 C31 120.8(2) . . ?
C29 C30 H30 119.6 . . ?
N15 C16 H16 127.1 . . ?
C17 C16 N15 105.79(19) . . ?
C17 C16 H16 127.1 . . ?
C49 C50 C55 118.2(2) . . ?
C49 C50 C51 123.3(2) . . ?
C51 C50 C55 118.5(2) . . ?
C54 C53 H53 120.0 . . ?
C54 C53 C52 120.1(2) . . ?
C52 C53 H53 120.0 . . ?
C50 C49 N56 119.8(2) . . ?
C48 C49 N56 116.7(2) . . ?
C48 C49 C50 123.3(2) . . ?
C24 C23 H23 119.6 . . ?
C22 C23 C24 120.8(2) . . ?
C22 C23 H23 119.6 . . ?
C7 C8 H8 119.5 . . ?
C9 C8 C7 121.0(2) . . ?
C9 C8 H8 119.5 . . ?
C27 C28 H28 119.8 . . ?
C27 C28 C29 120.3(2) . . ?
C29 C28 H28 119.8 . . ?
C43 C48 C47 116.9(2) . . ?
C49 C48 C43 118.1(2) . . ?
C49 C48 C47 125.0(2) . . ?
C12 C11 H11 119.6 3_567 . ?
C10 C11 C12 120.8(2) . 3_567 ?
C10 C11 H11 119.6 . . ?
N39 C40 H40 127.1 . . ?
C41 C40 N39 105.9(2) . . ?
C41 C40 H40 127.1 . . ?
C30 C29 C28 120.9(2) . . ?
C30 C29 H29 119.6 . . ?
C28 C29 H29 119.6 . . ?
C19 C20 H20 119.6 . . ?
C21 C20 C19 120.7(2) . . ?
C21 C20 H20 119.6 . . ?
C50 C51 H51 119.8 . . ?
C52 C51 C50 120.5(2) . . ?
C52 C51 H51 119.8 . . ?
H97A O97 H97B 104.5 . . ?
C53 C52 H52 119.3 . . ?
C51 C52 C53 121.4(2) . . ?
C51 C52 H52 119.3 . . ?
C43 C44 H44 119.2 . . ?
C45 C44 C43 121.6(3) . . ?
C45 C44 H44 119.2 . . ?
C20 C21 H21 119.6 . . ?
C20 C21 C22 120.8(2) . . ?
C22 C21 H21 119.6 . . ?
C23 C22 C21 120.5(2) . . ?
C23 C22 H22 119.7 . . ?
C21 C22 H22 119.7 . . ?
C48 C47 H47 119.1 . . ?
C46 C47 C48 121.7(3) . . ?
C46 C47 H47 119.1 . . ?
C92 N91 C89 120.9(4) . . ?
C92 N91 C90 119.5(4) . . ?
C89 N91 C90 119.5(4) . . ?
C8 C9 H9 119.7 . . ?
C8 C9 C10 120.5(2) . . ?
C10 C9 H9 119.7 . . ?
C81 N80 C78 120.9(4) . . ?
C81 N80 C79 120.4(4) . . ?
C78 N80 C79 118.7(4) . . ?
C11 C10 C9 120.5(2) . . ?
C11 C10 H10 119.8 . . ?
C9 C10 H10 119.8 . . ?
O88 C87 N86 125.6(3) . . ?
O88 C87 H87 117.2 . . ?
N86 C87 H87 117.2 . . ?
H83A O83 H83B 104.5 . . ?
N58 C59 H59 125.0 . . ?
C60 C59 N58 110.0(2) . . ?
C60 C59 H59 125.0 . . ?
C44 C45 H45 120.2 . . ?
C44 C45 C46 119.6(3) . . ?
C46 C45 H45 120.2 . . ?
N56 C60 H60 127.2 . . ?
C59 C60 N56 105.6(2) . . ?
C59 C60 H60 127.2 . . ?
C47 C46 C45 121.1(3) . . ?
C47 C46 H46 119.4 . . ?
C45 C46 H46 119.4 . . ?
O82 C81 N80 125.3(4) . . ?
O82 C81 H81 117.4 . . ?
N80 C81 H81 117.4 . . ?
N86 C84 H84A 109.5 . . ?
N86 C84 H84B 109.5 . . ?
N86 C84 H84C 109.5 . . ?
H84A C84 H84B 109.5 . . ?
H84A C84 H84C 109.5 . . ?
H84B C84 H84C 109.5 . . ?
N86 C85 H85A 109.5 . . ?
N86 C85 H85B 109.5 . . ?
N86 C85 H85C 109.5 . . ?
H85A C85 H85B 109.5 . . ?
H85A C85 H85C 109.5 . . ?
H85B C85 H85C 109.5 . . ?
N91 C92 H92 118.4 . . ?
O93 C92 N91 123.1(4) . . ?
O93 C92 H92 118.4 . . ?
N80 C78 H78A 109.5 . . ?
N80 C78 H78B 109.5 . . ?
N80 C78 H78C 109.5 . . ?
H78A C78 H78B 109.5 . . ?
H78A C78 H78C 109.5 . . ?
H78B C78 H78C 109.5 . . ?
N91 C89 H89A 109.5 . . ?
N91 C89 H89B 109.5 . . ?
N91 C89 H89C 109.5 . . ?
H89A C89 H89B 109.5 . . ?
H89A C89 H89C 109.5 . . ?
H89B C89 H89C 109.5 . . ?
N80 C79 H79A 109.5 . . ?
N80 C79 H79B 109.5 . . ?
N80 C79 H79C 109.5 . . ?
H79A C79 H79B 109.5 . . ?
H79A C79 H79C 109.5 . . ?
H79B C79 H79C 109.5 . . ?
N91 C90 H90A 109.5 . . ?
N91 C90 H90B 109.5 . . ?
N91 C90 H90C 109.5 . . ?
H90A C90 H90B 109.5 . . ?
H90A C90 H90C 109.5 . . ?
H90B C90 H90C 109.5 . . ?
H98A O98A H98B 104.4 . . ?
H98C O98B H98D 104.5 . . ?

loop_
_geom_bond_atom_site_label_1
_geom_bond_atom_site_label_2
_geom_bond_distance
_geom_bond_site_symmetry_2
_geom_bond_publ_flag
Ni1 O72 2.1284(14) 1_556 ?
Ni1 O72 2.1284(14) 3_666 ?
Ni1 N1 2.0909(17) . ?
Ni1 N1 2.0909(17) 3_667 ?
Ni1 N13 2.0784(17) . ?
Ni1 N13 2.0784(17) 3_667 ?
Ni2 O61 2.0578(14) . ?
Ni2 O76 2.0616(15) 4_676 ?
Ni2 O77 2.0806(14) . ?
Ni2 N34 2.0789(17) . ?
Ni2 N37 2.0955(17) . ?
Ni2 N58 2.0968(18) 1_655 ?
S70 O72 1.4627(15) . ?
S70 O71 1.4520(15) . ?
S70 O73 1.4500(15) . ?
S70 C66 1.774(2) . ?
O61 C63 1.267(2) . ?
O72 Ni1 2.1284(14) 1_554 ?
O76 Ni2 2.0616(14) 4_575 ?
O76 C74 1.264(3) . ?
O77 H77A 0.8522 . ?
O77 H77B 0.8522 . ?
O75 C74 1.251(3) . ?
O62 C63 1.251(3) . ?
N1 C2 1.314(3) . ?
N1 C5 1.377(3) . ?
N13 C14 1.318(3) . ?
N13 C17 1.378(3) . ?
N34 C35 1.378(3) . ?
N34 C33 1.311(3) . ?
N37 C38 1.312(3) . ?
N37 C41 1.372(3) . ?
N32 C36 1.375(3) . ?
N32 C25 1.435(3) . ?
N32 C33 1.352(3) . ?
N3 C2 1.356(3) . ?
N3 C6 1.437(2) . ?
N3 C4 1.381(3) . ?
N39 C38 1.354(3) . ?
N39 C42 1.428(3) . ?
N39 C40 1.374(3) . ?
N58 Ni2 2.0969(18) 1_455 ?
N58 C57 1.306(3) . ?
N58 C59 1.398(3) . ?
N15 C14 1.352(3) . ?
N15 C18 1.436(3) . ?
N15 C16 1.381(3) . ?
O94 H94A 0.8510 . ?
O94 H94B 0.8490 . ?
O95 H95A 0.8512 . ?
O95 H95B 0.8495 . ?
N56 C57 1.351(3) . ?
N56 C49 1.435(3) . ?
N56 C60 1.386(3) . ?
C63 C64 1.509(3) . ?
C38 H38 0.9500 . ?
C2 H2 0.9500 . ?
C65 H65 0.9500 . ?
C65 C66 1.388(3) . ?
C65 C64 1.393(3) . ?
C69 H69 0.9500 . ?
C69 C68 1.395(3) . ?
C69 C64 1.388(3) . ?
C67 H67 0.9500 . ?
C67 C66 1.397(3) . ?
C67 C68 1.386(3) . ?
C14 H14 0.9500 . ?
O88 C87 1.230(4) . ?
C74 C68 1.510(3) . ?
O96 H96A 0.8491 . ?
O96 H96B 0.8500 . ?
C6 C12 1.397(3) . ?
C6 C7 1.399(3) . ?
N86 C87 1.324(4) . ?
N86 C84 1.445(4) . ?
N86 C85 1.446(4) . ?
C31 C26 1.439(3) . ?
C31 C18 1.400(3) . ?
C31 C30 1.431(3) . ?
C12 C7 1.440(3) 3_567 ?
C12 C11 1.427(3) 3_567 ?
C36 H36 0.9500 . ?
C36 C35 1.361(3) . ?
C57 H57 0.9500 . ?
C7 C12 1.440(3) 3_567 ?
C7 C8 1.427(3) . ?
C26 C25 1.402(3) . ?
C26 C27 1.427(3) . ?
C42 C55 1.396(3) . ?
C42 C43 1.402(3) . ?
C55 C54 1.432(3) . ?
C55 C50 1.441(3) . ?
C35 H35 0.9500 . ?
C17 H17 0.9500 . ?
C17 C16 1.359(3) . ?
C18 C19 1.399(3) . ?
C24 C19 1.438(3) . ?
C24 C25 1.398(3) . ?
C24 C23 1.430(3) . ?
C41 H41 0.9500 . ?
C41 C40 1.357(3) . ?
C5 H5 0.9500 . ?
C5 C4 1.358(3) . ?
O82 C81 1.238(4) . ?
C54 H54 0.9500 . ?
C54 C53 1.360(4) . ?
C43 C48 1.434(3) . ?
C43 C44 1.423(4) . ?
C19 C20 1.430(3) . ?
C33 H33 0.9500 . ?
C4 H4 0.9500 . ?
C27 H27 0.9500 . ?
C27 C28 1.364(3) . ?
C30 H30 0.9500 . ?
C30 C29 1.354(4) . ?
C16 H16 0.9500 . ?
C50 C49 1.413(4) . ?
C50 C51 1.419(4) . ?
C53 H53 0.9500 . ?
C53 C52 1.430(4) . ?
C49 C48 1.398(4) . ?
C23 H23 0.9500 . ?
C23 C22 1.359(4) . ?
C8 H8 0.9500 . ?
C8 C9 1.356(4) . ?
C28 H28 0.9500 . ?
C28 C29 1.423(3) . ?
C48 C47 1.444(4) . ?
C11 C12 1.427(3) 3_567 ?
C11 H11 0.9500 . ?
C11 C10 1.358(4) . ?
C40 H40 0.9500 . ?
C29 H29 0.9500 . ?
C20 H20 0.9500 . ?
C20 C21 1.352(4) . ?
C51 H51 0.9500 . ?
C51 C52 1.357(4) . ?
O97 H97A 0.8505 . ?
O97 H97B 0.8497 . ?
C52 H52 0.9500 . ?
C44 H44 0.9500 . ?
C44 C45 1.361(4) . ?
C21 H21 0.9500 . ?
C21 C22 1.424(4) . ?
C22 H22 0.9500 . ?
C47 H47 0.9500 . ?
C47 C46 1.345(5) . ?
N91 C92 1.318(4) . ?
N91 C89 1.442(5) . ?
N91 C90 1.466(6) . ?
C9 H9 0.9500 . ?
C9 C10 1.425(4) . ?
N80 C81 1.308(5) . ?
N80 C78 1.449(6) . ?
N80 C79 1.463(6) . ?
C10 H10 0.9500 . ?
C87 H87 0.9500 . ?
O83 H83A 0.8501 . ?
O83 H83B 0.8497 . ?
O93 C92 1.227(5) . ?
C59 H59 0.9500 . ?
C59 C60 1.357(4) . ?
C45 H45 0.9500 . ?
C45 C46 1.409(4) . ?
C60 H60 0.9500 . ?
C46 H46 0.9500 . ?
C81 H81 0.9500 . ?
C84 H84A 0.9800 . ?
C84 H84B 0.9800 . ?
C84 H84C 0.9800 . ?
C85 H85A 0.9800 . ?
C85 H85B 0.9800 . ?
C85 H85C 0.9800 . ?
C92 H92 0.9500 . ?
C78 H78A 0.9800 . ?
C78 H78B 0.9800 . ?
C78 H78C 0.9800 . ?
C89 H89A 0.9800 . ?
C89 H89B 0.9800 . ?
C89 H89C 0.9800 . ?
C79 H79A 0.9800 . ?
C79 H79B 0.9800 . ?
C79 H79C 0.9800 . ?
C90 H90A 0.9800 . ?
C90 H90B 0.9800 . ?
C90 H90C 0.9800 . ?
O98A H98A 0.8511 . ?
O98A H98B 0.8496 . ?
O98B H98C 0.8502 . ?
O98B H98D 0.8502 . ?

loop_
_geom_hbond_atom_site_label_D
_geom_hbond_atom_site_label_H
_geom_hbond_atom_site_label_A
_geom_hbond_distance_DH
_geom_hbond_distance_HA
_geom_hbond_distance_DA
_geom_hbond_angle_DHA
_geom_hbond_site_symmetry_A
O77 H77A O62 0.85 1.95 2.675(2) 142.7 .
O77 H77B O75 0.85 1.94 2.698(2) 147.8 4_676
O94 H94A O97 0.85 1.94 2.709(3) 150.5 .
O94 H94B O75 0.85 2.07 2.863(2) 155.5 .
O95 H95A O94 0.85 1.97 2.807(3) 168.3 .
O95 H95B O62 0.85 2.08 2.905(2) 164.3 4_575
O96 H96A O95 0.85 1.97 2.801(3) 165.4 .
O97 H97A O96 0.85 1.92 2.765(4) 173.6 .
O97 H97B O98A 0.85 1.98 2.751(5) 149.6 .
O83 H83A O82 0.85 1.90 2.735(5) 168.4 .
O83 H83B O82 0.85 2.19 2.998(5) 160.0 3_666

loop_
_geom_torsion_atom_site_label_1
_geom_torsion_atom_site_label_2
_geom_torsion_atom_site_label_3
_geom_torsion_atom_site_label_4
_geom_torsion
_geom_torsion_site_symmetry_1
_geom_torsion_site_symmetry_2
_geom_torsion_site_symmetry_3
_geom_torsion_site_symmetry_4
_geom_torsion_publ_flag
Ni1 N1 C2 N3 -174.03(13) . . . . ?
Ni1 N1 C5 C4 173.82(17) . . . . ?
Ni1 N13 C14 N15 -165.16(14) . . . . ?
Ni1 N13 C17 C16 164.74(17) . . . . ?
Ni2 O61 C63 O62 14.7(3) . . . . ?
Ni2 O61 C63 C64 -167.30(12) . . . . ?
Ni2 O76 C74 O75 -14.6(3) 4_575 . . . ?
Ni2 O76 C74 C68 165.49(13) 4_575 . . . ?
Ni2 N34 C35 C36 179.99(15) . . . . ?
Ni2 N34 C33 N32 179.80(14) . . . . ?
Ni2 N37 C38 N39 -170.02(14) . . . . ?
Ni2 N37 C41 C40 170.05(17) . . . . ?
Ni2 N58 C57 N56 161.09(17) 1_455 . . . ?
Ni2 N58 C59 C60 -159.1(2) 1_455 . . . ?
O61 C63 C64 C65 4.9(3) . . . . ?
O61 C63 C64 C69 -173.14(18) . . . . ?
O72 S70 C66 C65 -116.96(17) . . . . ?
O72 S70 C66 C67 61.37(17) . . . . ?
O76 C74 C68 C69 -22.9(3) . . . . ?
O76 C74 C68 C67 157.74(19) . . . . ?
O71 S70 O72 Ni1 155.8(2) . . . 1_554 ?
O71 S70 C66 C65 1.28(19) . . . . ?
O71 S70 C66 C67 179.61(16) . . . . ?
O75 C74 C68 C69 157.1(2) . . . . ?
O75 C74 C68 C67 -22.2(3) . . . . ?
O62 C63 C64 C65 -177.00(19) . . . . ?
O62 C63 C64 C69 5.0(3) . . . . ?
O73 S70 O72 Ni1 26.3(3) . . . 1_554 ?
O73 S70 C66 C65 122.85(17) . . . . ?
O73 S70 C66 C67 -58.81(18) . . . . ?
N1 C5 C4 N3 -0.1(3) . . . . ?
N13 C17 C16 N15 0.6(3) . . . . ?
N37 C41 C40 N39 0.0(3) . . . . ?
N32 C36 C35 N34 0.5(3) . . . . ?
N3 C6 C12 C7 -178.15(18) . . . 3_567 ?
N3 C6 C12 C11 3.6(3) . . . 3_567 ?
N3 C6 C7 C12 178.14(18) . . . 3_567 ?
N3 C6 C7 C8 -1.7(3) . . . . ?
N39 C42 C55 C54 -1.4(3) . . . . ?
N39 C42 C55 C50 176.88(19) . . . . ?
N39 C42 C43 C48 -175.8(2) . . . . ?
N39 C42 C43 C44 4.0(3) . . . . ?
N58 C59 C60 N56 0.1(4) . . . . ?
N15 C18 C19 C24 -175.29(19) . . . . ?
N15 C18 C19 C20 2.6(3) . . . . ?
N56 C49 C48 C43 174.2(2) . . . . ?
N56 C49 C48 C47 -6.3(4) . . . . ?
C38 N37 C41 C40 -0.2(3) . . . . ?
C38 N39 C42 C55 -78.1(3) . . . . ?
C38 N39 C42 C43 101.2(3) . . . . ?
C38 N39 C40 C41 0.2(3) . . . . ?
C2 N1 C5 C4 0.2(3) . . . . ?
C2 N3 C6 C12 71.1(3) . . . . ?
C2 N3 C6 C7 -107.9(2) . . . . ?
C2 N3 C4 C5 0.0(3) . . . . ?
C14 N13 C17 C16 -0.4(3) . . . . ?
C14 N15 C18 C31 -93.6(3) . . . . ?
C14 N15 C18 C19 83.2(3) . . . . ?
C14 N15 C16 C17 -0.6(3) . . . . ?
C66 S70 O72 Ni1 -90.1(3) . . . 1_554 ?
C66 C65 C64 C63 -175.23(18) . . . . ?
C66 C65 C64 C69 2.8(3) . . . . ?
C66 C67 C68 C69 3.0(3) . . . . ?
C66 C67 C68 C74 -177.70(18) . . . . ?
C68 C69 C64 C63 174.42(18) . . . . ?
C68 C69 C64 C65 -3.6(3) . . . . ?
C68 C67 C66 S70 177.86(15) . . . . ?
C68 C67 C66 C65 -3.8(3) . . . . ?
C64 C65 C66 S70 179.23(15) . . . . ?
C64 C65 C66 C67 0.9(3) . . . . ?
C64 C69 C68 C67 0.7(3) . . . . ?
C64 C69 C68 C74 -178.62(18) . . . . ?
C6 N3 C2 N1 -178.25(19) . . . . ?
C6 N3 C4 C5 178.3(2) . . . . ?
C6 C7 C8 C9 -179.9(3) . . . . ?
C31 C26 C25 N32 -174.56(19) . . . . ?
C31 C26 C25 C24 2.5(3) . . . . ?
C31 C26 C27 C28 2.1(3) . . . . ?
C31 C18 C19 C24 1.3(3) . . . . ?
C31 C18 C19 C20 179.2(2) . . . . ?
C31 C30 C29 C28 1.2(4) . . . . ?
C12 C6 C7 C12 -0.8(3) . . . 3_567 ?
C12 C6 C7 C8 179.3(2) . . . . ?
C12 C7 C8 C9 0.2(4) 3_567 . . . ?
C12 C11 C10 C9 1.1(5) 3_567 . . . ?
C36 N32 C25 C26 76.9(3) . . . . ?
C36 N32 C25 C24 -100.4(3) . . . . ?
C36 N32 C33 N34 0.1(3) . . . . ?
C57 N58 C59 C60 -2.7(3) . . . . ?
C57 N56 C49 C50 -73.6(3) . . . . ?
C57 N56 C49 C48 110.0(3) . . . . ?
C57 N56 C60 C59 2.4(3) . . . . ?
C7 C6 C12 C7 0.8(4) . . . 3_567 ?
C7 C6 C12 C11 -177.4(2) . . . 3_567 ?
C7 C8 C9 C10 -2.2(5) . . . . ?
C26 C31 C18 N15 178.31(19) . . . . ?
C26 C31 C18 C19 1.7(3) . . . . ?
C26 C31 C30 C29 2.3(3) . . . . ?
C26 C27 C28 C29 1.4(4) . . . . ?
C42 N39 C38 N37 -175.0(2) . . . . ?
C42 N39 C40 C41 174.8(2) . . . . ?
C42 C55 C54 C53 178.2(2) . . . . ?
C42 C55 C50 C49 -0.9(3) . . . . ?
C42 C55 C50 C51 -179.9(2) . . . . ?
C42 C43 C48 C49 -1.2(3) . . . . ?
C42 C43 C48 C47 179.3(2) . . . . ?
C42 C43 C44 C45 179.8(3) . . . . ?
C55 C42 C43 C48 3.5(4) . . . . ?
C55 C42 C43 C44 -176.7(2) . . . . ?
C55 C54 C53 C52 2.0(4) . . . . ?
C55 C50 C49 N56 -173.1(2) . . . . ?
C55 C50 C49 C48 3.1(3) . . . . ?
C55 C50 C51 C52 1.0(4) . . . . ?
C35 N34 C33 N32 0.2(3) . . . . ?
C17 N13 C14 N15 0.0(2) . . . . ?
C18 N15 C14 N13 171.1(2) . . . . ?
C18 N15 C16 C17 -170.9(2) . . . . ?
C18 C31 C26 C25 -3.5(3) . . . . ?
C18 C31 C26 C27 177.3(2) . . . . ?
C18 C31 C30 C29 -179.0(2) . . . . ?
C18 C19 C20 C21 -176.6(3) . . . . ?
C24 C19 C20 C21 1.3(4) . . . . ?
C24 C23 C22 C21 0.7(4) . . . . ?
C41 N37 C38 N39 0.4(2) . . . . ?
C5 N1 C2 N3 -0.2(2) . . . . ?
C54 C55 C50 C49 177.5(2) . . . . ?
C54 C55 C50 C51 -1.5(3) . . . . ?
C54 C53 C52 C51 -2.5(4) . . . . ?
C43 C42 C55 C54 179.3(2) . . . . ?
C43 C42 C55 C50 -2.4(3) . . . . ?
C43 C48 C47 C46 0.8(4) . . . . ?
C43 C44 C45 C46 1.0(5) . . . . ?
C19 C24 C25 N32 177.53(19) . . . . ?
C19 C24 C25 C26 0.4(3) . . . . ?
C19 C24 C23 C22 0.5(4) . . . . ?
C19 C20 C21 C22 -0.1(4) . . . . ?
C25 N32 C36 C35 173.9(2) . . . . ?
C25 N32 C33 N34 -174.1(2) . . . . ?
C25 C26 C27 C28 -176.9(2) . . . . ?
C25 C24 C19 C18 -2.4(3) . . . . ?
C25 C24 C19 C20 179.7(2) . . . . ?
C25 C24 C23 C22 179.3(3) . . . . ?
C33 N34 C35 C36 -0.4(3) . . . . ?
C33 N32 C36 C35 -0.3(2) . . . . ?
C33 N32 C25 C26 -110.0(3) . . . . ?
C33 N32 C25 C24 72.8(3) . . . . ?
C4 N3 C2 N1 0.1(2) . . . . ?
C4 N3 C6 C12 -106.9(3) . . . . ?
C4 N3 C6 C7 74.0(3) . . . . ?
C27 C26 C25 N32 4.5(3) . . . . ?
C27 C26 C25 C24 -178.4(2) . . . . ?
C27 C28 C29 C30 -3.1(4) . . . . ?
C30 C31 C26 C25 175.2(2) . . . . ?
C30 C31 C26 C27 -3.9(3) . . . . ?
C30 C31 C18 N15 -0.3(3) . . . . ?
C30 C31 C18 C19 -177.0(2) . . . . ?
C16 N15 C14 N13 0.4(3) . . . . ?
C16 N15 C18 C31 75.2(3) . . . . ?
C16 N15 C18 C19 -108.0(3) . . . . ?
C50 C55 C54 C53 0.0(3) . . . . ?
C50 C49 C48 C43 -2.1(4) . . . . ?
C50 C49 C48 C47 177.4(2) . . . . ?
C50 C51 C52 C53 0.9(4) . . . . ?
C49 N56 C57 N58 -176.9(3) . . . . ?
C49 N56 C60 C59 175.5(3) . . . . ?
C49 C50 C51 C52 -177.9(2) . . . . ?
C49 C48 C47 C46 -178.6(3) . . . . ?
C23 C24 C19 C18 176.5(2) . . . . ?
C23 C24 C19 C20 -1.5(3) . . . . ?
C23 C24 C25 N32 -1.3(3) . . . . ?
C23 C24 C25 C26 -178.4(2) . . . . ?
C8 C9 C10 C11 1.6(5) . . . . ?
C48 C43 C44 C45 -0.4(4) . . . . ?
C48 C47 C46 C45 -0.2(5) . . . . ?
C40 N39 C38 N37 -0.4(3) . . . . ?
C40 N39 C42 C55 108.3(3) . . . . ?
C40 N39 C42 C43 -72.4(3) . . . . ?
C20 C21 C22 C23 -1.0(5) . . . . ?
C51 C50 C49 N56 5.9(3) . . . . ?
C51 C50 C49 C48 -177.9(2) . . . . ?
C44 C43 C48 C49 179.0(2) . . . . ?
C44 C43 C48 C47 -0.5(4) . . . . ?
C44 C45 C46 C47 -0.8(5) . . . . ?
C59 N58 C57 N56 4.4(3) . . . . ?
C60 N56 C57 N58 -4.4(3) . . . . ?
C60 N56 C49 C50 115.0(3) . . . . ?
C60 N56 C49 C48 -61.4(3) . . . . ?
C84 N86 C87 O88 178.8(3) . . . . ?
C85 N86 C87 O88 0.2(5) . . . . ?
C78 N80 C81 O82 -179.0(3) . . . . ?
C89 N91 C92 O93 -1.5(6) . . . . ?
C79 N80 C81 O82 2.1(6) . . . . ?
C90 N91 C92 O93 -177.5(4) . . . . ?

loop_
_exptl_oxdiff_crystal_face_indexfrac_h
_exptl_oxdiff_crystal_face_indexfrac_k
_exptl_oxdiff_crystal_face_indexfrac_l
_exptl_oxdiff_crystal_face_x
_exptl_oxdiff_crystal_face_y
_exptl_oxdiff_crystal_face_z
4.8494 0.1251 -10.4017 -0.8918 0.0209 0.4519
2.9474 17.5508 -4.4306 -0.0154 0.0050 0.9999
0.2940 -18.9676 3.1015 -0.1999 0.2946 -0.9345
-7.6837 -8.3182 -0.5234 -0.0190 -0.8236 -0.5669
-5.3395 -6.8087 9.3048 0.6759 -0.0903 -0.7314
0.4383 19.8517 0.2232 0.4448 -0.0554 0.8939
3.7714 -13.5763 -7.4850 -0.9522 0.1250 -0.2789
5.5135 -0.1775 -10.0213 -0.8882 0.1145 0.4450
-4.5631 16.8946 0.1774 0.5086 -0.5911 0.6260
8.4720 0.3350 0.5203 -0.1791 0.9563 0.2312
-0.0199 5.1667 10.3273 0.8755 0.4765 -0.0806
-1.6731 -3.4826 -9.8221 -0.7560 -0.6477 0.0944
-8.7701 1.4728 1.4739 0.3739 -0.9013 -0.2186
2.5296 -7.2711 -10.2313 -0.9817 -0.1833 0.0522
